data_4082118
loop_
_publ_author_name
'Jun, Sung Hae'
'Park, Ji Hae'
'Lee, Chun Sun'
'Park, Seong Yeon'
'Go, Min Jeong'
'Lee, Junseong'
'Lee, Bun Yeoul'

_publ_section_title
;
 Preparation of Phosphine-Amido Hafnium and Zirconium Complexes for Olefin
 Polymerization
;
_journal_issue 24
_journal_name_full Organometallics
_journal_page_first 7357
_journal_paper_doi 10.1021/om400899g
_journal_volume 32
_journal_year 2013
_chemical_formula_sum 'C43 H42 N P Zr'
_chemical_formula_weight 694.97
_chemical_name_systematic
; 
 ? 
;
_space_group_IT_number 9
_symmetry_cell_setting monoclinic
_symmetry_space_group_name_Hall 'C -2yc'
_symmetry_space_group_name_H-M 'C 1 c 1'
_atom_sites_solution_hydrogens geom
_atom_sites_solution_primary direct
_atom_sites_solution_secondary difmap
_audit_creation_method SHELXL-97
_cell_angle_alpha 90.00
_cell_angle_beta 107.255(2)
_cell_angle_gamma 90.00
_cell_formula_units_Z 4
_cell_length_a 15.0515(4)
_cell_length_b 13.2544(4)
_cell_length_c 19.1998(5)
_cell_measurement_reflns_used 7197
_cell_measurement_temperature 100(2)
_cell_measurement_theta_max 27.61
_cell_measurement_theta_min 2.73
_cell_volume 3657.95(18)
_computing_cell_refinement 'Bruker SAINT'
_computing_data_collection 'Bruker APEX2'
_computing_data_reduction 'Bruker SAINT'
_computing_molecular_graphics 'Bruker SHELXTL'
_computing_publication_material 'Bruker SHELXTL'
_computing_structure_refinement 'SHELXL-97 (Sheldrick, 2008)'
_computing_structure_solution 'SHELXS-97 (Sheldrick, 2008)'
_diffrn_ambient_temperature 100(2)
_diffrn_measured_fraction_theta_full 0.990
_diffrn_measured_fraction_theta_max 0.990
_diffrn_measurement_device_type 'Bruker APEX-II CCD'
_diffrn_measurement_method '\f and \w scans'
_diffrn_radiation_monochromator graphite
_diffrn_radiation_source 'fine-focus sealed tube'
_diffrn_radiation_type MoK\a
_diffrn_radiation_wavelength 0.71073
_diffrn_reflns_av_R_equivalents 0.0210
_diffrn_reflns_av_sigmaI/netI 0.0399
_diffrn_reflns_limit_h_max 21
_diffrn_reflns_limit_h_min -21
_diffrn_reflns_limit_k_max 16
_diffrn_reflns_limit_k_min -18
_diffrn_reflns_limit_l_max 27
_diffrn_reflns_limit_l_min -26
_diffrn_reflns_number 17078
_diffrn_reflns_theta_full 30.61
_diffrn_reflns_theta_max 30.61
_diffrn_reflns_theta_min 2.09
_exptl_absorpt_coefficient_mu 0.374
_exptl_absorpt_correction_T_max 0.9636
_exptl_absorpt_correction_T_min 0.9460
_exptl_absorpt_correction_type empirical
_exptl_absorpt_process_details SADABS
_exptl_crystal_density_diffrn 1.262
_exptl_crystal_density_method 'not measured'
_exptl_crystal_F_000 1448
_exptl_crystal_size_max 0.15
_exptl_crystal_size_mid 0.10
_exptl_crystal_size_min 0.10
_refine_diff_density_max 0.334
_refine_diff_density_min -0.392
_refine_diff_density_rms 0.115
_refine_ls_abs_structure_details 'Flack H D (1983), Acta Cryst. A39, 876-881'
_refine_ls_abs_structure_Flack 0.01(2)
_refine_ls_extinction_method none
_refine_ls_goodness_of_fit_ref 1.063
_refine_ls_hydrogen_treatment mixed
_refine_ls_matrix_type full
_refine_ls_number_parameters 416
_refine_ls_number_reflns 9500
_refine_ls_number_restraints 2
_refine_ls_restrained_S_all 1.063
_refine_ls_R_factor_all 0.0481
_refine_ls_R_factor_gt 0.0341
_refine_ls_shift/su_max 0.001
_refine_ls_shift/su_mean 0.000
_refine_ls_structure_factor_coef Fsqd
_refine_ls_weighting_details 'calc w=1/[\s^2^(Fo^2^)+(0.0434P)^2^+0.0000P] where P=(Fo^2^+2Fc^2^)/3'
_refine_ls_weighting_scheme calc
_refine_ls_wR_factor_gt 0.0743
_refine_ls_wR_factor_ref 0.0852
_reflns_number_gt 7958
_reflns_number_total 9500
_reflns_threshold_expression >2sigma(I)
_cod_data_source_file om400899g_si_002.cif
_cod_data_source_block compound16
_cod_depositor_comments
;
The following automatic conversions were performed:

'_symmetry_cell_setting' value 'Monoclinic' changed to 'monoclinic'
according to /home/saulius/struct/CIF-dictionaries/cif_core.dic
dictionary named 'cif_core.dic' version 2.4.2 from 2011-04-26.

Automatic conversion script
Id: cif_fix_values 1891 2012-01-12 08:04:46Z andrius 
;
_cod_original_cell_volume 3657.94(18)
_cod_original_sg_symbol_H-M Cc
_cod_database_code 4082118

loop_
_symmetry_equiv_pos_as_xyz
'x, y, z'
'x, -y, z+1/2'
'x+1/2, y+1/2, z'
'x+1/2, -y+1/2, z+1/2'

loop_
_atom_site_label
_atom_site_type_symbol
_atom_site_fract_x
_atom_site_fract_y
_atom_site_fract_z
_atom_site_U_iso_or_equiv
_atom_site_adp_type
_atom_site_occupancy
_atom_site_symmetry_multiplicity
_atom_site_calc_flag
_atom_site_refinement_flags
Zr1 Zr 0.330822(13) 0.283058(14) 0.359461(12) 0.03796(6) Uani 1 1 d .
N1 N 0.43232(13) 0.36342(14) 0.43921(10) 0.0356(4) Uani 1 1 d .
P2 P 0.29671(4) 0.48765(4) 0.35255(3) 0.03656(13) Uani 1 1 d .
C1 C 0.4849(2) 0.29330(19) 0.49669(16) 0.0465(6) Uani 1 1 d .
H1 H 0.4675 0.2230 0.4788 0.056 Uiso 1 1 calc R
C2 C 0.5891(2) 0.3052(2) 0.5086(2) 0.0632(9) Uani 1 1 d .
H2A H 0.6035 0.2920 0.4624 0.076 Uiso 1 1 calc R
H2B H 0.6236 0.2555 0.5452 0.076 Uiso 1 1 calc R
C3 C 0.6199(2) 0.4118(3) 0.5351(2) 0.0639(9) Uani 1 1 d .
H3A H 0.6225 0.4180 0.5870 0.077 Uiso 1 1 calc R
H3B H 0.6833 0.4239 0.5314 0.077 Uiso 1 1 calc R
C4 C 0.55522(17) 0.4896(2) 0.49156(15) 0.0463(6) Uani 1 1 d .
C5 C 0.58073(19) 0.5911(2) 0.49318(18) 0.0568(7) Uani 1 1 d .
H5 H 0.6403 0.6108 0.5237 0.068 Uiso 1 1 calc R
C6 C 0.5232(2) 0.6632(2) 0.45256(19) 0.0602(8) Uani 1 1 d .
H6 H 0.5429 0.7316 0.4553 0.072 Uiso 1 1 calc R
C7 C 0.4368(2) 0.63648(19) 0.40760(18) 0.0513(6) Uani 1 1 d .
H7 H 0.3972 0.6860 0.3784 0.062 Uiso 1 1 calc R
C8 C 0.40792(16) 0.53666(17) 0.40521(13) 0.0390(5) Uani 1 1 d .
C9 C 0.46632(16) 0.46246(17) 0.44672(13) 0.0360(5) Uani 1 1 d .
C10 C 0.4583(3) 0.3068(3) 0.56677(16) 0.0628(8) Uani 1 1 d .
H10A H 0.4714 0.3763 0.5843 0.094 Uiso 1 1 calc R
H10B H 0.4944 0.2600 0.6039 0.094 Uiso 1 1 calc R
H10C H 0.3918 0.2929 0.5572 0.094 Uiso 1 1 calc R
C11 C 0.25674(16) 0.57318(18) 0.27613(14) 0.0406(5) Uani 1 1 d .
C12 C 0.1900(2) 0.6467(2) 0.27128(18) 0.0571(7) Uani 1 1 d .
H12 H 0.1627 0.6554 0.3096 0.069 Uiso 1 1 calc R
C13 C 0.1632(3) 0.7077(3) 0.2096(2) 0.0770(11) Uani 1 1 d .
H13 H 0.1169 0.7579 0.2058 0.092 Uiso 1 1 calc R
C14 C 0.2024(3) 0.6964(3) 0.1547(2) 0.0733(10) Uani 1 1 d .
H14 H 0.1836 0.7388 0.1130 0.088 Uiso 1 1 calc R
C15 C 0.2684(2) 0.6244(3) 0.15927(19) 0.0676(8) Uani 1 1 d .
H15 H 0.2957 0.6167 0.1209 0.081 Uiso 1 1 calc R
C16 C 0.2956(2) 0.5628(2) 0.21979(16) 0.0529(6) Uani 1 1 d .
H16 H 0.3416 0.5126 0.2227 0.064 Uiso 1 1 calc R
C17 C 0.22142(17) 0.50623(17) 0.41069(13) 0.0402(5) Uani 1 1 d .
C18 C 0.13002(19) 0.4728(2) 0.38749(16) 0.0557(7) Uani 1 1 d .
H18 H 0.1062 0.4431 0.3406 0.067 Uiso 1 1 calc R
C19 C 0.0732(2) 0.4825(3) 0.43200(19) 0.0621(8) Uani 1 1 d .
H19 H 0.0105 0.4602 0.4152 0.075 Uiso 1 1 calc R
C20 C 0.1069(2) 0.5239(3) 0.50020(17) 0.0613(8) Uani 1 1 d .
H20 H 0.0679 0.5298 0.5309 0.074 Uiso 1 1 calc R
C21 C 0.1969(2) 0.5567(3) 0.52376(17) 0.0660(8) Uani 1 1 d .
H21 H 0.2202 0.5856 0.5710 0.079 Uiso 1 1 calc R
C22 C 0.2548(2) 0.5486(2) 0.47992(16) 0.0542(7) Uani 1 1 d .
H22 H 0.3172 0.5720 0.4970 0.065 Uiso 1 1 calc R
C23 C 0.2144(2) 0.2812(2) 0.24855(18) 0.0562(8) Uani 1 1 d .
H23A H 0.2397 0.3194 0.2143 0.067 Uiso 1 1 calc R
H23B H 0.2096 0.2102 0.2319 0.067 Uiso 1 1 calc R
C24 C 0.1181(2) 0.3164(2) 0.23449(14) 0.0487(6) Uani 1 1 d .
C25 C 0.0516(2) 0.2665(3) 0.25918(18) 0.0645(9) Uani 1 1 d .
H25 H 0.0678 0.2043 0.2843 0.077 Uiso 1 1 calc R
C26 C -0.0367(2) 0.3041(3) 0.2484(2) 0.0777(11) Uani 1 1 d .
H26 H -0.0802 0.2679 0.2658 0.093 Uiso 1 1 calc R
C27 C -0.0619(2) 0.3940(4) 0.2124(2) 0.0818(11) Uani 1 1 d .
H27 H -0.1227 0.4204 0.2051 0.098 Uiso 1 1 calc R
C28 C 0.0006(3) 0.4446(3) 0.18747(19) 0.0704(9) Uani 1 1 d .
H28 H -0.0166 0.5071 0.1631 0.084 Uiso 1 1 calc R
C29 C 0.0880(2) 0.4073(2) 0.19674(15) 0.0541(7) Uani 1 1 d .
H29 H 0.1295 0.4437 0.1772 0.065 Uiso 1 1 calc R
C30 C 0.2551(2) 0.1987(2) 0.4260(2) 0.0581(8) Uani 1 1 d .
H30A H 0.2723 0.2270 0.4759 0.070 Uiso 1 1 calc R
H30B H 0.1872 0.2078 0.4040 0.070 Uiso 1 1 calc R
C31 C 0.27764(18) 0.0891(2) 0.42986(16) 0.0515(6) Uani 1 1 d .
C32 C 0.3407(2) 0.0480(2) 0.49091(19) 0.0628(8) Uani 1 1 d .
H32 H 0.3697 0.0903 0.5311 0.075 Uiso 1 1 calc R
C33 C 0.3625(3) -0.0540(3) 0.4945(3) 0.0819(11) Uani 1 1 d .
H33 H 0.4058 -0.0813 0.5369 0.098 Uiso 1 1 calc R
C34 C 0.3212(4) -0.1149(3) 0.4366(3) 0.0987(14) Uani 1 1 d .
H34 H 0.3359 -0.1847 0.4391 0.118 Uiso 1 1 calc R
C35 C 0.2593(4) -0.0770(4) 0.3754(3) 0.1106(17) Uani 1 1 d .
H35 H 0.2315 -0.1200 0.3353 0.133 Uiso 1 1 calc R
C36 C 0.2371(3) 0.0253(3) 0.3719(2) 0.0872(12) Uani 1 1 d .
H36 H 0.1936 0.0517 0.3293 0.105 Uiso 1 1 calc R
C37 C 0.4322(3) 0.1931(3) 0.31690(18) 0.0566(8) Uani 1 1 d .
H37A H 0.4918 0.1821 0.3555 0.068 Uiso 1 1 calc R
H37B H 0.4057 0.1271 0.2971 0.068 Uiso 1 1 calc R
C38 C 0.4445(2) 0.2596(2) 0.25886(16) 0.0520(7) Uani 1 1 d .
C39 C 0.4920(2) 0.3516(2) 0.27572(18) 0.0575(7) Uani 1 1 d .
H39 H 0.5185 0.3705 0.3253 0.069 Uiso 1 1 calc R
C40 C 0.5007(2) 0.4156(3) 0.2205(2) 0.0693(9) Uani 1 1 d .
H40 H 0.5332 0.4776 0.2329 0.083 Uiso 1 1 calc R
C41 C 0.4626(3) 0.3901(3) 0.1482(2) 0.0758(10) Uani 1 1 d .
H41 H 0.4689 0.4337 0.1107 0.091 Uiso 1 1 calc R
C42 C 0.4158(3) 0.3010(3) 0.1314(2) 0.0765(11) Uani 1 1 d .
H42 H 0.3897 0.2828 0.0816 0.092 Uiso 1 1 calc R
C43 C 0.4055(3) 0.2369(3) 0.18496(19) 0.0653(8) Uani 1 1 d .
H43 H 0.3714 0.1760 0.1714 0.078 Uiso 1 1 calc R

loop_
_atom_site_aniso_label
_atom_site_aniso_U_11
_atom_site_aniso_U_22
_atom_site_aniso_U_33
_atom_site_aniso_U_23
_atom_site_aniso_U_13
_atom_site_aniso_U_12
Zr1 0.04459(10) 0.03156(9) 0.03650(10) 0.00097(11) 0.01011(7) 0.00258(10)
N1 0.0380(9) 0.0338(9) 0.0347(10) 0.0044(7) 0.0103(7) 0.0035(7)
P2 0.0412(3) 0.0320(3) 0.0365(3) 0.0011(2) 0.0115(2) 0.0057(2)
C1 0.0539(16) 0.0388(13) 0.0416(15) 0.0080(10) 0.0061(12) 0.0062(10)
C2 0.0493(16) 0.0554(17) 0.075(2) 0.0079(15) 0.0036(15) 0.0117(13)
C3 0.0407(14) 0.070(2) 0.073(2) 0.0017(16) 0.0044(14) 0.0029(14)
C4 0.0415(12) 0.0517(15) 0.0469(15) -0.0051(11) 0.0150(11) -0.0039(10)
C5 0.0481(14) 0.0581(17) 0.0665(19) -0.0112(14) 0.0206(13) -0.0149(13)
C6 0.0642(18) 0.0419(15) 0.081(2) -0.0069(14) 0.0315(16) -0.0129(13)
C7 0.0599(15) 0.0337(12) 0.0631(18) 0.0032(11) 0.0224(13) 0.0020(11)
C8 0.0431(12) 0.0341(11) 0.0419(13) -0.0010(10) 0.0158(10) -0.0005(9)
C9 0.0377(10) 0.0384(11) 0.0358(11) -0.0006(9) 0.0170(9) 0.0005(9)
C10 0.079(2) 0.0680(19) 0.0382(15) 0.0092(13) 0.0132(14) -0.0022(15)
C11 0.0438(12) 0.0352(11) 0.0430(13) 0.0041(10) 0.0131(10) 0.0028(9)
C12 0.0660(18) 0.0557(17) 0.0555(18) 0.0109(13) 0.0267(15) 0.0251(14)
C13 0.082(2) 0.067(2) 0.084(3) 0.0315(18) 0.027(2) 0.0354(17)
C14 0.087(2) 0.073(2) 0.056(2) 0.0285(16) 0.0157(17) 0.0106(18)
C15 0.078(2) 0.077(2) 0.0540(18) 0.0140(16) 0.0302(16) 0.0029(17)
C16 0.0540(14) 0.0546(16) 0.0569(17) 0.0080(13) 0.0267(13) 0.0108(12)
C17 0.0475(12) 0.0342(11) 0.0397(13) 0.0021(9) 0.0143(10) 0.0053(9)
C18 0.0550(15) 0.0661(18) 0.0472(15) -0.0106(13) 0.0171(12) -0.0110(13)
C19 0.0533(15) 0.071(2) 0.066(2) 0.0016(16) 0.0238(14) -0.0080(14)
C20 0.0665(18) 0.072(2) 0.0542(18) 0.0014(15) 0.0316(14) 0.0066(15)
C21 0.0677(18) 0.088(2) 0.0456(16) -0.0142(15) 0.0223(14) 0.0023(17)
C22 0.0504(14) 0.0655(18) 0.0465(15) -0.0121(13) 0.0143(12) 0.0002(13)
C23 0.0620(19) 0.0567(18) 0.0443(17) -0.0070(12) 0.0071(14) 0.0032(13)
C24 0.0523(15) 0.0551(15) 0.0318(13) -0.0071(11) 0.0019(11) -0.0057(13)
C25 0.0673(19) 0.069(2) 0.0467(17) 0.0054(14) 0.0006(14) -0.0141(15)
C26 0.0594(19) 0.110(3) 0.061(2) -0.005(2) 0.0138(16) -0.0244(19)
C27 0.0550(18) 0.115(3) 0.068(2) -0.009(2) 0.0061(16) 0.011(2)
C28 0.068(2) 0.073(2) 0.060(2) -0.0032(16) 0.0041(17) 0.0058(18)
C29 0.0553(16) 0.0614(17) 0.0393(14) -0.0014(12) 0.0045(12) -0.0048(14)
C30 0.0605(18) 0.0539(17) 0.057(2) 0.0111(14) 0.0137(15) -0.0131(13)
C31 0.0481(14) 0.0541(15) 0.0552(16) 0.0029(13) 0.0199(12) -0.0104(12)
C32 0.0614(17) 0.0615(18) 0.0642(19) 0.0083(15) 0.0169(14) -0.0091(14)
C33 0.072(2) 0.065(2) 0.109(3) 0.012(2) 0.026(2) 0.0058(17)
C34 0.106(3) 0.067(2) 0.131(4) -0.008(3) 0.047(3) 0.013(2)
C35 0.140(4) 0.090(3) 0.101(4) -0.039(3) 0.035(3) -0.020(3)
C36 0.095(3) 0.081(3) 0.074(3) -0.011(2) 0.006(2) -0.019(2)
C37 0.071(2) 0.0506(16) 0.0536(19) 0.0018(14) 0.0271(16) 0.0135(15)
C38 0.0578(15) 0.0540(15) 0.0502(16) 0.0026(12) 0.0252(13) 0.0222(13)
C39 0.0587(16) 0.0591(17) 0.0595(18) -0.0007(14) 0.0247(13) 0.0156(13)
C40 0.0697(19) 0.0605(19) 0.087(3) 0.0094(17) 0.0371(18) 0.0137(15)
C41 0.092(2) 0.075(2) 0.070(2) 0.0269(18) 0.040(2) 0.034(2)
C42 0.092(3) 0.091(3) 0.0464(18) 0.0094(17) 0.0204(17) 0.037(2)
C43 0.076(2) 0.067(2) 0.0544(19) -0.0044(15) 0.0211(16) 0.0173(15)

loop_
_atom_type_symbol
_atom_type_description
_atom_type_scat_dispersion_real
_atom_type_scat_dispersion_imag
_atom_type_scat_source
C C 0.0033 0.0016 'International Tables Vol C Tables 4.2.6.8 and 6.1.1.4'
H H 0.0000 0.0000 'International Tables Vol C Tables 4.2.6.8 and 6.1.1.4'
N N 0.0061 0.0033 'International Tables Vol C Tables 4.2.6.8 and 6.1.1.4'
P P 0.1023 0.0942 'International Tables Vol C Tables 4.2.6.8 and 6.1.1.4'
Zr Zr -2.9673 0.5597 'International Tables Vol C Tables 4.2.6.8 and 6.1.1.4'

loop_
_geom_angle_atom_site_label_1
_geom_angle_atom_site_label_2
_geom_angle_atom_site_label_3
_geom_angle
N1 Zr1 C30 102.69(10)
N1 Zr1 C37 96.15(11)
C30 Zr1 C37 116.87(11)
N1 Zr1 C23 149.36(9)
C30 Zr1 C23 98.28(13)
C37 Zr1 C23 93.99(12)
N1 Zr1 P2 67.76(5)
C30 Zr1 P2 113.47(10)
C37 Zr1 P2 129.40(9)
C23 Zr1 P2 83.51(7)
C9 N1 C1 114.42(19)
C9 N1 Zr1 135.54(15)
C1 N1 Zr1 109.71(15)
C8 P2 C11 105.03(11)
C8 P2 C17 104.48(12)
C11 P2 C17 107.07(11)
C8 P2 Zr1 101.48(8)
C11 P2 Zr1 131.89(9)
C17 P2 Zr1 104.10(8)
N1 C1 C10 111.2(2)
N1 C1 C2 110.3(2)
C10 C1 C2 112.6(3)
C1 C2 C3 110.0(3)
C4 C3 C2 111.7(3)
C5 C4 C9 117.8(3)
C5 C4 C3 121.6(3)
C9 C4 C3 120.6(2)
C6 C5 C4 122.5(3)
C5 C6 C7 119.9(3)
C6 C7 C8 119.6(3)
C7 C8 C9 120.8(2)
C7 C8 P2 126.3(2)
C9 C8 P2 112.86(16)
C8 C9 N1 116.82(19)
C8 C9 C4 119.4(2)
N1 C9 C4 123.7(2)
C16 C11 C12 119.0(2)
C16 C11 P2 117.17(19)
C12 C11 P2 123.8(2)
C11 C12 C13 119.2(3)
C14 C13 C12 120.8(3)
C13 C14 C15 120.2(3)
C14 C15 C16 119.8(3)
C15 C16 C11 120.8(3)
C18 C17 C22 118.5(3)
C18 C17 P2 119.8(2)
C22 C17 P2 121.6(2)
C19 C18 C17 120.6(3)
C20 C19 C18 120.4(3)
C21 C20 C19 119.6(3)
C20 C21 C22 121.0(3)
C21 C22 C17 119.9(3)
C24 C23 Zr1 126.9(2)
C25 C24 C29 115.3(3)
C25 C24 C23 123.7(3)
C29 C24 C23 121.0(3)
C26 C25 C24 122.3(3)
C27 C26 C25 120.1(4)
C28 C27 C26 119.3(3)
C27 C28 C29 121.2(4)
C28 C29 C24 121.7(3)
C31 C30 Zr1 111.5(2)
C32 C31 C36 117.9(3)
C32 C31 C30 121.1(3)
C36 C31 C30 121.0(3)
C31 C32 C33 121.3(3)
C34 C33 C32 119.4(4)
C35 C34 C33 121.1(4)
C34 C35 C36 119.6(4)
C31 C36 C35 120.8(4)
C38 C37 Zr1 101.9(2)
C43 C38 C39 117.0(3)
C43 C38 C37 122.0(3)
C39 C38 C37 121.0(3)
C40 C39 C38 120.7(3)
C41 C40 C39 120.8(4)
C42 C41 C40 118.9(3)
C41 C42 C43 121.4(4)
C42 C43 C38 121.2(4)

loop_
_geom_bond_atom_site_label_1
_geom_bond_atom_site_label_2
_geom_bond_distance
Zr1 N1 2.1036(19)
Zr1 C30 2.246(3)
Zr1 C37 2.271(3)
Zr1 C23 2.322(3)
Zr1 P2 2.7558(6)
N1 C9 1.401(3)
N1 C1 1.480(3)
P2 C8 1.801(2)
P2 C11 1.810(3)
P2 C17 1.828(3)
C1 C10 1.524(5)
C1 C2 1.525(4)
C2 C3 1.526(5)
C3 C4 1.494(4)
C4 C5 1.397(4)
C4 C9 1.406(3)
C5 C6 1.368(5)
C6 C7 1.377(4)
C7 C8 1.389(4)
C8 C9 1.400(3)
C11 C16 1.381(4)
C11 C12 1.383(4)
C12 C13 1.391(5)
C13 C14 1.360(6)
C14 C15 1.361(5)
C15 C16 1.379(4)
C17 C18 1.387(4)
C17 C22 1.392(4)
C18 C19 1.382(4)
C19 C20 1.371(5)
C20 C21 1.366(5)
C21 C22 1.383(5)
C23 C24 1.470(5)
C24 C25 1.395(5)
C24 C29 1.410(4)
C25 C26 1.376(6)
C26 C27 1.373(6)
C27 C28 1.353(6)
C28 C29 1.366(5)
C30 C31 1.489(5)
C31 C32 1.383(4)
C31 C36 1.386(5)
C32 C33 1.388(5)
C33 C34 1.365(7)
C34 C35 1.361(7)
C35 C36 1.394(7)
C37 C38 1.475(5)
C38 C43 1.398(4)
C38 C39 1.402(5)
C39 C40 1.393(5)
C40 C41 1.378(6)
C41 C42 1.363(6)
C42 C43 1.378(6)
